data_4107172
loop_
_publ_author_name
'Christian Kleeberg'
'Man Sing Cheung'
'Zhenyang Lin'
'Todd B. Marder'

_publ_contact_author_address
;
 Technische Universitaet Braunschweig
 Institut fuer Anorganische und Analytische Chemie
 Hagenring 30
 38106 Braunschweig
 Germany
;
_publ_contact_author_email ch.kleeberg@tu-braunschweig.de
_publ_contact_author_fax '+49 (0) 531 391-5387'
_publ_contact_author_name 'Christian Kleeberg'
_publ_contact_author_phone '+49 (0) 531 391-5312'
_publ_section_title
;
 Copper-Mediated Reduction of CO2 with pinB-SiMe2Ph via CO2 Insertion into
 a Copper-Silicon Bond
;
_journal_name_full 'Journal of the American Chemical Society'
_journal_page_first 19060
_journal_page_last 19063
_journal_paper_doi 10.1021/ja208969d
_journal_volume 133
_journal_year 2011
_chemical_formula_moiety 'C35 H47 Cu N2 Si, 0.61(C7 H8), 0.39(C5 H12)'
_chemical_formula_sum 'C41.21 H56.57 Cu N2 Si'
_chemical_formula_weight 671.66
_chemical_name_common '[(iPrNHC)Cu-SiMe2Ph]'
_chemical_name_systematic
;
 ?
;
_space_group_IT_number 14
_symmetry_cell_setting monoclinic
_symmetry_Int_Tables_number 14
_symmetry_space_group_name_Hall '-P 2ybc'
_symmetry_space_group_name_H-M 'P 1 21/c 1'
_atom_sites_solution_hydrogens geom
_atom_sites_solution_primary direct
_atom_sites_solution_secondary difmap
_audit_creation_method SHELXL-97
_cell_angle_alpha 90.00
_cell_angle_beta 97.761(2)
_cell_angle_gamma 90.00
_cell_formula_units_Z 4
_cell_length_a 10.2902(2)
_cell_length_b 20.1875(4)
_cell_length_c 18.9985(2)
_cell_measurement_reflns_used 42057
_cell_measurement_temperature 100(2)
_cell_measurement_theta_max 30.7588
_cell_measurement_theta_min 2.2333
_cell_volume 3910.47(12)
_computing_cell_refinement
;
CrysAlisPro, Oxford Diffraction Ltd.,
Version 1.171.34.44 (release 25-10-2010 CrysAlis171 .NET)
(compiled Oct 25 2010,18:11:34)
;
_computing_data_collection
;
CrysAlisPro, Oxford Diffraction Ltd.,
Version 1.171.34.44 (release 25-10-2010 CrysAlis171 .NET)
(compiled Oct 25 2010,18:11:34)
;
_computing_data_reduction
;
CrysAlisPro, Oxford Diffraction Ltd.,
Version 1.171.34.44 (release 25-10-2010 CrysAlis171 .NET)
(compiled Oct 25 2010,18:11:34)
;
_computing_publication_material 'WinGX v1.70.01 (Farrugia, 1999)'
_computing_structure_refinement 'SHELXL-97 (Sheldrick, 1997)'
_computing_structure_solution 'SHELXS-97 (Sheldrick, 1997)'
_diffrn_ambient_temperature 100(2)
_diffrn_detector_area_resol_mean 16.1419
_diffrn_measured_fraction_theta_full 0.999
_diffrn_measured_fraction_theta_max 0.999
_diffrn_measurement_device_type 'Oxford Diffraction Xcalibur, Eos'
_diffrn_measurement_method '\w scans'
_diffrn_radiation_monochromator graphite
_diffrn_radiation_source 'fine-focus sealed tube'
_diffrn_radiation_type MoK\a
_diffrn_radiation_wavelength 0.71073
_diffrn_reflns_av_R_equivalents 0.0483
_diffrn_reflns_av_sigmaI/netI 0.0239
_diffrn_reflns_limit_h_max 14
_diffrn_reflns_limit_h_min -14
_diffrn_reflns_limit_k_max 27
_diffrn_reflns_limit_k_min -27
_diffrn_reflns_limit_l_max 26
_diffrn_reflns_limit_l_min -26
_diffrn_reflns_number 158996
_diffrn_reflns_theta_full 29.50
_diffrn_reflns_theta_max 29.50
_diffrn_reflns_theta_min 2.24
_exptl_absorpt_coefficient_mu 0.618
_exptl_absorpt_correction_T_max 1.00000
_exptl_absorpt_correction_T_min 0.83036
_exptl_absorpt_correction_type multi-scan
_exptl_absorpt_process_details
;
CrysAlisPro, Oxford Diffraction Ltd.,
Version 1.171.34.44 (release 25-10-2010 CrysAlis171 .NET)
(compiled Oct 25 2010,18:11:34)
;
_exptl_crystal_colour colourless
_exptl_crystal_density_diffrn 1.141
_exptl_crystal_description 'irregular fragment'
_exptl_crystal_F_000 1443.7
_exptl_crystal_recrystallization_method 'Crystallised from a solution in PhMe layered with n-Pentane at -80 deg C'
_exptl_crystal_size_max 0.45
_exptl_crystal_size_mid 0.44
_exptl_crystal_size_min 0.41
_refine_diff_density_max 0.540
_refine_diff_density_min -0.325
_refine_diff_density_rms 0.055
_refine_ls_extinction_method none
_refine_ls_goodness_of_fit_ref 1.068
_refine_ls_hydrogen_treatment constr
_refine_ls_matrix_type full
_refine_ls_number_parameters 474
_refine_ls_number_reflns 10892
_refine_ls_number_restraints 11
_refine_ls_restrained_S_all 1.071
_refine_ls_R_factor_all 0.0531
_refine_ls_R_factor_gt 0.0403
_refine_ls_shift/su_max 0.008
_refine_ls_shift/su_mean 0.000
_refine_ls_structure_factor_coef Fsqd
_refine_ls_weighting_details 'calc w=1/[\s^2^(Fo^2^)+(0.0353P)^2^+2.3349P] where P=(Fo^2^+2Fc^2^)/3'
_refine_ls_weighting_scheme calc
_refine_ls_wR_factor_gt 0.0862
_refine_ls_wR_factor_ref 0.0913
_reflns_number_gt 9154
_reflns_number_total 10892
_reflns_threshold_expression I>2\s(I)
_cod_data_source_file ja208969d_si_005.cif
_cod_data_source_block ck1ck
_cod_original_sg_symbol_H-M 'P 21/c'
_cod_database_code 4107172

loop_
_symmetry_equiv_pos_as_xyz
'x, y, z'
'-x, y+1/2, -z+1/2'
'-x, -y, -z'
'x, -y-1/2, z-1/2'

loop_
_atom_site_label
_atom_site_type_symbol
_atom_site_fract_x
_atom_site_fract_y
_atom_site_fract_z
_atom_site_U_iso_or_equiv
_atom_site_adp_type
_atom_site_occupancy
_atom_site_symmetry_multiplicity
_atom_site_calc_flag
_atom_site_refinement_flags
_atom_site_disorder_assembly
_atom_site_disorder_group
C1 C -0.03156(14) 0.01616(7) 0.74304(7) 0.0173(3) Uani 1 1 d . . .
C2 C -0.11087(16) -0.05528(8) 0.81937(8) 0.0234(3) Uani 1 1 d . . .
H2 H -0.1355 -0.0730 0.8620 0.028 Uiso 1 1 calc R . .
C3 C -0.12345(15) -0.08510(8) 0.75522(8) 0.0230(3) Uani 1 1 d . . .
H3 H -0.1588 -0.1278 0.7436 0.028 Uiso 1 1 calc R . .
C4 C -0.03809(15) 0.05710(8) 0.86494(7) 0.0202(3) Uani 1 1 d . . .
C5 C 0.07935(16) 0.05877(9) 0.91168(8) 0.0252(3) Uani 1 1 d . . .
C6 C 0.09127(18) 0.10859(10) 0.96343(9) 0.0330(4) Uani 1 1 d . . .
H6 H 0.1693 0.1115 0.9963 0.040 Uiso 1 1 calc R . .
C7 C -0.0081(2) 0.15347(10) 0.96756(9) 0.0353(4) Uani 1 1 d . . .
H7 H 0.0020 0.1867 1.0033 0.042 Uiso 1 1 calc R . .
C8 C -0.12282(18) 0.15074(9) 0.92015(9) 0.0300(4) Uani 1 1 d . . .
H8 H -0.1901 0.1823 0.9235 0.036 Uiso 1 1 calc R . .
C9 C -0.14053(16) 0.10215(8) 0.86754(8) 0.0225(3) Uani 1 1 d . . .
C10 C 0.19096(16) 0.01111(10) 0.90543(9) 0.0306(4) Uani 1 1 d . . .
H10 H 0.1550 -0.0265 0.8744 0.037 Uiso 1 1 calc R . .
C11 C 0.2963(2) 0.04511(14) 0.86909(14) 0.0608(7) Uani 1 1 d . . .
H11A H 0.2573 0.0619 0.8226 0.091 Uiso 1 1 calc R . .
H11B H 0.3656 0.0132 0.8628 0.091 Uiso 1 1 calc R . .
H11C H 0.3338 0.0821 0.8985 0.091 Uiso 1 1 calc R . .
C12 C 0.2498(2) -0.01784(12) 0.97681(11) 0.0487(5) Uani 1 1 d . . .
H12A H 0.2928 0.0174 1.0069 0.073 Uiso 1 1 calc R . .
H12B H 0.3144 -0.0519 0.9692 0.073 Uiso 1 1 calc R . .
H12C H 0.1800 -0.0377 1.0002 0.073 Uiso 1 1 calc R . .
C13 C -0.26524(16) 0.10043(8) 0.81449(8) 0.0250(3) Uani 1 1 d . . .
H13 H -0.2703 0.0560 0.7911 0.030 Uiso 1 1 calc R . .
C15 C -0.25985(19) 0.15255(9) 0.75668(9) 0.0319(4) Uani 1 1 d . . .
H15A H -0.2557 0.1968 0.7781 0.048 Uiso 1 1 calc R . .
H15B H -0.3386 0.1491 0.7216 0.048 Uiso 1 1 calc R . .
H15C H -0.1818 0.1452 0.7333 0.048 Uiso 1 1 calc R . .
C16 C -0.38856(19) 0.10919(13) 0.84998(11) 0.0438(5) Uani 1 1 d . . .
H16A H -0.3898 0.0758 0.8874 0.066 Uiso 1 1 calc R . .
H16B H -0.4663 0.1038 0.8145 0.066 Uiso 1 1 calc R . .
H16C H -0.3889 0.1536 0.8709 0.066 Uiso 1 1 calc R . .
C17 C -0.07624(14) -0.05219(7) 0.63453(7) 0.0184(3) Uani 1 1 d . . .
C18 C -0.18331(15) -0.02865(8) 0.58833(8) 0.0207(3) Uani 1 1 d . . .
C19 C -0.18590(16) -0.04315(8) 0.51603(8) 0.0253(3) Uani 1 1 d . . .
H19 H -0.2579 -0.0286 0.4830 0.030 Uiso 1 1 calc R . .
C20 C -0.08545(17) -0.07823(8) 0.49199(8) 0.0280(3) Uani 1 1 d . . .
H20 H -0.0892 -0.0878 0.4428 0.034 Uiso 1 1 calc R . .
C21 C 0.02070(17) -0.09963(8) 0.53912(9) 0.0266(3) Uani 1 1 d . . .
H21 H 0.0897 -0.1232 0.5217 0.032 Uiso 1 1 calc R . .
C22 C 0.02786(15) -0.08713(7) 0.61196(8) 0.0214(3) Uani 1 1 d . . .
C23 C -0.29213(15) 0.01232(8) 0.61325(8) 0.0241(3) Uani 1 1 d . . .
H23 H -0.2682 0.0202 0.6654 0.029 Uiso 1 1 calc R . .
C24 C -0.30439(19) 0.07963(9) 0.57673(10) 0.0335(4) Uani 1 1 d . . .
H24A H -0.2214 0.1037 0.5873 0.050 Uiso 1 1 calc R . .
H24B H -0.3747 0.1051 0.5941 0.050 Uiso 1 1 calc R . .
H24C H -0.3250 0.0734 0.5253 0.050 Uiso 1 1 calc R . .
C25 C -0.42339(18) -0.02431(11) 0.60264(13) 0.0425(5) Uani 1 1 d . . .
H25A H -0.4455 -0.0364 0.5525 0.064 Uiso 1 1 calc R . .
H25B H -0.4920 0.0045 0.6168 0.064 Uiso 1 1 calc R . .
H25C H -0.4168 -0.0645 0.6318 0.064 Uiso 1 1 calc R . .
C26 C 0.14657(16) -0.10780(8) 0.66302(9) 0.0258(3) Uani 1 1 d . . .
H26 H 0.1225 -0.1059 0.7122 0.031 Uiso 1 1 calc R . .
C27 C 0.25931(18) -0.05945(10) 0.65901(11) 0.0372(4) Uani 1 1 d . . .
H27A H 0.2862 -0.0612 0.6115 0.056 Uiso 1 1 calc R . .
H27B H 0.3336 -0.0716 0.6945 0.056 Uiso 1 1 calc R . .
H27C H 0.2305 -0.0144 0.6685 0.056 Uiso 1 1 calc R . .
C28 C 0.1900(2) -0.17836(10) 0.64956(14) 0.0482(5) Uani 1 1 d . . .
H28A H 0.1159 -0.2087 0.6507 0.072 Uiso 1 1 calc R . .
H28B H 0.2616 -0.1911 0.6865 0.072 Uiso 1 1 calc R . .
H28C H 0.2203 -0.1807 0.6029 0.072 Uiso 1 1 calc R . .
C29 C 0.1319(2) 0.24057(9) 0.62027(10) 0.0385(4) Uani 1 1 d . . .
H29A H 0.2005 0.2734 0.6160 0.058 Uiso 1 1 calc R . .
H29B H 0.0561 0.2624 0.6363 0.058 Uiso 1 1 calc R . .
H29C H 0.1051 0.2198 0.5739 0.058 Uiso 1 1 calc R . .
C30 C 0.35526(17) 0.14701(10) 0.65400(10) 0.0334(4) Uani 1 1 d . . .
H30A H 0.3343 0.1258 0.6074 0.050 Uiso 1 1 calc R . .
H30B H 0.4012 0.1154 0.6877 0.050 Uiso 1 1 calc R . .
H30C H 0.4116 0.1856 0.6498 0.050 Uiso 1 1 calc R . .
C31 C 0.25219(15) 0.22411(7) 0.77182(8) 0.0212(3) Uani 1 1 d . . .
C32 C 0.37392(17) 0.25523(9) 0.78581(10) 0.0323(4) Uani 1 1 d . . .
H32 H 0.4340 0.2517 0.7522 0.039 Uiso 1 1 calc R . .
C33 C 0.40958(19) 0.29141(10) 0.84787(12) 0.0426(5) Uani 1 1 d . . .
H33 H 0.4933 0.3120 0.8560 0.051 Uiso 1 1 calc R . .
C34 C 0.32409(19) 0.29757(9) 0.89757(10) 0.0363(4) Uani 1 1 d . . .
H34 H 0.3489 0.3221 0.9399 0.044 Uiso 1 1 calc R . .
C35 C 0.20272(19) 0.26796(9) 0.88529(9) 0.0325(4) Uani 1 1 d . . .
H35 H 0.1428 0.2724 0.9189 0.039 Uiso 1 1 calc R . .
C36 C 0.16786(17) 0.23137(8) 0.82316(9) 0.0275(3) Uani 1 1 d . . .
H36 H 0.0841 0.2108 0.8156 0.033 Uiso 1 1 calc R . .
N1 N -0.05498(12) 0.00620(6) 0.81089(6) 0.0182(2) Uani 1 1 d . . .
N2 N -0.07423(12) -0.04077(6) 0.70964(6) 0.0173(2) Uani 1 1 d . . .
Si1 Si 0.19760(4) 0.17477(2) 0.68711(2) 0.01942(9) Uani 1 1 d . . .
Cu1 Cu 0.061841(18) 0.090698(9) 0.710241(9) 0.01857(5) Uani 1 1 d . . .
C37 C 0.5209(4) 0.19647(19) 0.0539(2) 0.0508(10) Uani 0.607(4) 1 d PD A 1
H37 H 0.4385 0.1964 0.0245 0.061 Uiso 0.607(4) 1 calc PR A 1
C38 C 0.6226(4) 0.2351(3) 0.0365(3) 0.0591(14) Uani 0.607(4) 1 d PD A 1
H38 H 0.6069 0.2625 -0.0044 0.071 Uiso 0.607(4) 1 calc PR A 1
C39 C 0.7467(4) 0.23607(19) 0.07585(19) 0.0491(10) Uani 0.607(4) 1 d PD A 1
H39 H 0.8158 0.2626 0.0627 0.059 Uiso 0.607(4) 1 calc PR A 1
C40 C 0.7632(4) 0.1958(2) 0.1356(2) 0.0549(11) Uani 0.607(4) 1 d PD A 1
H40 H 0.8461 0.1947 0.1645 0.066 Uiso 0.607(4) 1 calc PR A 1
C41 C 0.6618(3) 0.1569(2) 0.1543(2) 0.0508(10) Uani 0.607(4) 1 d PD A 1
H41 H 0.6769 0.1295 0.1953 0.061 Uiso 0.607(4) 1 calc PR A 1
C42 C 0.5406(4) 0.1576(3) 0.1149(2) 0.0407(11) Uani 0.607(4) 1 d PD A 1
C43 C 0.4293(4) 0.1148(2) 0.1349(3) 0.0603(13) Uani 0.607(4) 1 d PD A 1
H43A H 0.4492 0.1013 0.1848 0.090 Uiso 0.607(4) 1 calc PR A 1
H43B H 0.4196 0.0754 0.1046 0.090 Uiso 0.607(4) 1 calc PR A 1
H43C H 0.3474 0.1402 0.1283 0.090 Uiso 0.607(4) 1 calc PR A 1
C44 C 0.4461(6) 0.0924(4) 0.1706(4) 0.0535(17) Uani 0.393(4) 1 d PD A 2
H44A H 0.4196 0.0658 0.1280 0.080 Uiso 0.393(4) 1 calc PR A 2
H44B H 0.3752 0.1230 0.1780 0.080 Uiso 0.393(4) 1 calc PR A 2
H44C H 0.4645 0.0632 0.2119 0.080 Uiso 0.393(4) 1 calc PR A 2
C45 C 0.5701(5) 0.1322(3) 0.1613(4) 0.0573(18) Uani 0.393(4) 1 d PD A 2
H45A H 0.5924 0.1615 0.2029 0.069 Uiso 0.393(4) 1 calc PR A 2
H45B H 0.6441 0.1011 0.1597 0.069 Uiso 0.393(4) 1 calc PR A 2
C46 C 0.5538(8) 0.1741(5) 0.0940(4) 0.048(2) Uani 0.393(4) 1 d PD A 2
H46A H 0.4818 0.2063 0.0961 0.058 Uiso 0.393(4) 1 calc PR A 2
H46B H 0.5289 0.1451 0.0524 0.058 Uiso 0.393(4) 1 calc PR A 2
C47 C 0.6797(7) 0.2119(3) 0.0841(4) 0.064(2) Uani 0.393(4) 1 d PD A 2
H47A H 0.7074 0.2390 0.1269 0.077 Uiso 0.393(4) 1 calc PR A 2
H47B H 0.7505 0.1797 0.0792 0.077 Uiso 0.393(4) 1 calc PR A 2
C48 C 0.6609(14) 0.2568(5) 0.0190(5) 0.097(4) Uani 0.393(4) 1 d PD A 2
H48A H 0.5985 0.2920 0.0261 0.146 Uiso 0.393(4) 1 calc PR A 2
H48B H 0.6269 0.2307 -0.0230 0.146 Uiso 0.393(4) 1 calc PR A 2
H48C H 0.7453 0.2765 0.0120 0.146 Uiso 0.393(4) 1 calc PR A 2

loop_
_atom_site_aniso_label
_atom_site_aniso_U_11
_atom_site_aniso_U_22
_atom_site_aniso_U_33
_atom_site_aniso_U_23
_atom_site_aniso_U_13
_atom_site_aniso_U_12
C1 0.0182(6) 0.0190(7) 0.0145(6) -0.0001(5) 0.0021(5) -0.0015(5)
C2 0.0290(8) 0.0228(7) 0.0192(7) 0.0030(6) 0.0058(6) -0.0084(6)
C3 0.0281(8) 0.0196(7) 0.0218(7) 0.0020(6) 0.0055(6) -0.0074(6)
C4 0.0257(7) 0.0231(7) 0.0121(6) -0.0010(5) 0.0040(5) -0.0089(6)
C5 0.0254(8) 0.0346(9) 0.0156(6) 0.0010(6) 0.0024(6) -0.0095(7)
C6 0.0342(9) 0.0450(10) 0.0186(7) -0.0047(7) -0.0009(6) -0.0159(8)
C7 0.0492(11) 0.0352(10) 0.0221(8) -0.0109(7) 0.0066(7) -0.0165(8)
C8 0.0401(10) 0.0255(8) 0.0254(8) -0.0056(6) 0.0082(7) -0.0062(7)
C9 0.0279(8) 0.0227(7) 0.0172(6) -0.0004(5) 0.0040(6) -0.0077(6)
C10 0.0241(8) 0.0453(10) 0.0216(7) 0.0053(7) 0.0002(6) -0.0035(7)
C11 0.0335(11) 0.0826(18) 0.0707(16) 0.0411(14) 0.0225(11) 0.0123(11)
C12 0.0634(14) 0.0510(13) 0.0300(10) 0.0131(9) 0.0002(9) 0.0067(11)
C13 0.0272(8) 0.0238(8) 0.0233(7) -0.0011(6) 0.0014(6) -0.0010(6)
C15 0.0393(10) 0.0307(9) 0.0249(8) 0.0027(7) 0.0011(7) -0.0020(7)
C16 0.0285(9) 0.0698(15) 0.0338(10) 0.0094(9) 0.0067(7) 0.0023(9)
C17 0.0222(7) 0.0176(7) 0.0161(6) -0.0026(5) 0.0047(5) -0.0055(5)
C18 0.0218(7) 0.0222(7) 0.0182(7) -0.0024(5) 0.0033(5) -0.0056(6)
C19 0.0287(8) 0.0290(8) 0.0176(7) -0.0029(6) 0.0009(6) -0.0076(6)
C20 0.0383(9) 0.0279(8) 0.0190(7) -0.0064(6) 0.0081(6) -0.0088(7)
C21 0.0337(8) 0.0217(8) 0.0272(8) -0.0054(6) 0.0143(7) -0.0025(6)
C22 0.0245(7) 0.0173(7) 0.0238(7) 0.0001(6) 0.0082(6) -0.0036(6)
C23 0.0215(7) 0.0308(8) 0.0200(7) -0.0002(6) 0.0023(6) 0.0007(6)
C24 0.0378(10) 0.0305(9) 0.0338(9) -0.0012(7) 0.0106(7) 0.0022(7)
C25 0.0255(9) 0.0394(11) 0.0640(13) 0.0029(10) 0.0110(9) -0.0033(8)
C26 0.0248(8) 0.0241(8) 0.0300(8) 0.0039(6) 0.0087(6) 0.0026(6)
C27 0.0298(9) 0.0366(10) 0.0431(10) 0.0094(8) -0.0025(8) -0.0066(8)
C28 0.0427(11) 0.0285(10) 0.0707(15) -0.0004(10) -0.0025(10) 0.0082(9)
C29 0.0554(12) 0.0264(9) 0.0302(9) 0.0089(7) -0.0073(8) -0.0022(8)
C30 0.0289(9) 0.0394(10) 0.0329(9) -0.0098(7) 0.0082(7) -0.0063(7)
C31 0.0252(7) 0.0147(6) 0.0230(7) 0.0024(5) 0.0008(6) -0.0003(5)
C32 0.0258(8) 0.0315(9) 0.0400(10) -0.0098(7) 0.0060(7) -0.0038(7)
C33 0.0284(9) 0.0415(11) 0.0559(12) -0.0208(9) -0.0017(8) -0.0064(8)
C34 0.0434(10) 0.0293(9) 0.0336(9) -0.0121(7) -0.0048(8) 0.0021(8)
C35 0.0436(10) 0.0267(8) 0.0283(8) -0.0043(7) 0.0089(7) -0.0007(7)
C36 0.0297(8) 0.0252(8) 0.0279(8) -0.0022(6) 0.0051(6) -0.0056(6)
N1 0.0209(6) 0.0201(6) 0.0139(5) 0.0002(4) 0.0028(4) -0.0056(5)
N2 0.0192(6) 0.0178(6) 0.0151(5) -0.0002(4) 0.0032(4) -0.0025(5)
Si1 0.0224(2) 0.01754(19) 0.01803(18) 0.00312(14) 0.00161(15) -0.00306(15)
Cu1 0.02326(9) 0.01762(9) 0.01499(8) 0.00044(6) 0.00307(6) -0.00541(7)
C37 0.056(2) 0.053(2) 0.041(2) -0.0015(18) -0.0025(17) 0.0159(19)
C38 0.068(3) 0.061(4) 0.052(3) 0.007(2) 0.018(2) 0.019(3)
C39 0.062(3) 0.036(2) 0.056(2) 0.0001(17) 0.030(2) -0.0010(18)
C40 0.043(2) 0.063(3) 0.057(2) 0.000(2) 0.0018(18) -0.0068(18)
C41 0.048(2) 0.058(2) 0.046(2) 0.0060(17) 0.0072(16) -0.0094(18)
C42 0.059(3) 0.038(3) 0.025(2) -0.0002(18) 0.0062(19) 0.0167(19)
C43 0.038(2) 0.047(3) 0.090(4) -0.011(2) -0.010(2) -0.0003(18)
C44 0.028(3) 0.066(5) 0.068(5) -0.006(4) 0.010(3) -0.007(3)
C45 0.040(3) 0.067(4) 0.066(5) -0.016(4) 0.011(3) -0.007(3)
C46 0.063(4) 0.049(5) 0.036(5) 0.002(4) 0.020(4) 0.008(3)
C47 0.097(6) 0.045(4) 0.057(4) -0.005(3) 0.031(4) 0.003(4)
C48 0.160(11) 0.061(6) 0.081(7) -0.018(5) 0.051(7) -0.001(6)

loop_
_atom_type_symbol
_atom_type_description
_atom_type_scat_dispersion_real
_atom_type_scat_dispersion_imag
_atom_type_scat_source
C C 0.0033 0.0016 'International Tables Vol C Tables 4.2.6.8 and 6.1.1.4'
H H 0.0000 0.0000 'International Tables Vol C Tables 4.2.6.8 and 6.1.1.4'
N N 0.0061 0.0033 'International Tables Vol C Tables 4.2.6.8 and 6.1.1.4'
Si Si 0.0817 0.0704 'International Tables Vol C Tables 4.2.6.8 and 6.1.1.4'
Cu Cu 0.3201 1.2651 'International Tables Vol C Tables 4.2.6.8 and 6.1.1.4'

loop_
_geom_angle_atom_site_label_1
_geom_angle_atom_site_label_2
_geom_angle_atom_site_label_3
_geom_angle
N2 C1 N1 103.34(12)
N2 C1 Cu1 130.70(10)
N1 C1 Cu1 125.51(10)
C3 C2 N1 106.56(13)
C3 C2 H2 126.7
N1 C2 H2 126.7
C2 C3 N2 106.09(13)
C2 C3 H3 127.0
N2 C3 H3 127.0
C9 C4 C5 123.51(14)
C9 C4 N1 117.92(13)
C5 C4 N1 118.56(14)
C6 C5 C4 116.68(16)
C6 C5 C10 121.04(15)
C4 C5 C10 122.24(14)
C7 C6 C5 121.16(16)
C7 C6 H6 119.4
C5 C6 H6 119.4
C6 C7 C8 120.73(16)
C6 C7 H7 119.6
C8 C7 H7 119.6
C7 C8 C9 120.75(17)
C7 C8 H8 119.6
C9 C8 H8 119.6
C8 C9 C4 117.17(15)
C8 C9 C13 120.52(15)
C4 C9 C13 122.29(13)
C5 C10 C12 112.82(15)
C5 C10 C11 110.02(16)
C12 C10 C11 110.74(17)
C5 C10 H10 107.7
C12 C10 H10 107.7
C11 C10 H10 107.7
C10 C11 H11A 109.5
C10 C11 H11B 109.5
H11A C11 H11B 109.5
C10 C11 H11C 109.5
H11A C11 H11C 109.5
H11B C11 H11C 109.5
C10 C12 H12A 109.5
C10 C12 H12B 109.5
H12A C12 H12B 109.5
C10 C12 H12C 109.5
H12A C12 H12C 109.5
H12B C12 H12C 109.5
C9 C13 C16 112.46(14)
C9 C13 C15 110.56(13)
C16 C13 C15 110.55(15)
C9 C13 H13 107.7
C16 C13 H13 107.7
C15 C13 H13 107.7
C13 C15 H15A 109.5
C13 C15 H15B 109.5
H15A C15 H15B 109.5
C13 C15 H15C 109.5
H15A C15 H15C 109.5
H15B C15 H15C 109.5
C13 C16 H16A 109.5
C13 C16 H16B 109.5
H16A C16 H16B 109.5
C13 C16 H16C 109.5
H16A C16 H16C 109.5
H16B C16 H16C 109.5
C18 C17 C22 123.46(13)
C18 C17 N2 118.17(13)
C22 C17 N2 118.36(13)
C17 C18 C19 117.01(14)
C17 C18 C23 122.82(13)
C19 C18 C23 120.15(14)
C20 C19 C18 121.03(15)
C20 C19 H19 119.5
C18 C19 H19 119.5
C19 C20 C21 120.44(14)
C19 C20 H20 119.8
C21 C20 H20 119.8
C20 C21 C22 120.99(15)
C20 C21 H21 119.5
C22 C21 H21 119.5
C17 C22 C21 117.03(14)
C17 C22 C26 121.91(14)
C21 C22 C26 120.98(14)
C18 C23 C24 111.29(13)
C18 C23 C25 111.77(14)
C24 C23 C25 110.73(15)
C18 C23 H23 107.6
C24 C23 H23 107.6
C25 C23 H23 107.6
C23 C24 H24A 109.5
C23 C24 H24B 109.5
H24A C24 H24B 109.5
C23 C24 H24C 109.5
H24A C24 H24C 109.5
H24B C24 H24C 109.5
C23 C25 H25A 109.5
C23 C25 H25B 109.5
H25A C25 H25B 109.5
C23 C25 H25C 109.5
H25A C25 H25C 109.5
H25B C25 H25C 109.5
C22 C26 C28 112.32(15)
C22 C26 C27 110.19(13)
C28 C26 C27 110.33(15)
C22 C26 H26 108.0
C28 C26 H26 108.0
C27 C26 H26 108.0
C26 C27 H27A 109.5
C26 C27 H27B 109.5
H27A C27 H27B 109.5
C26 C27 H27C 109.5
H27A C27 H27C 109.5
H27B C27 H27C 109.5
C26 C28 H28A 109.5
C26 C28 H28B 109.5
H28A C28 H28B 109.5
C26 C28 H28C 109.5
H28A C28 H28C 109.5
H28B C28 H28C 109.5
Si1 C29 H29A 109.5
Si1 C29 H29B 109.5
H29A C29 H29B 109.5
Si1 C29 H29C 109.5
H29A C29 H29C 109.5
H29B C29 H29C 109.5
Si1 C30 H30A 109.5
Si1 C30 H30B 109.5
H30A C30 H30B 109.5
Si1 C30 H30C 109.5
H30A C30 H30C 109.5
H30B C30 H30C 109.5
C32 C31 C36 116.49(15)
C32 C31 Si1 123.34(12)
C36 C31 Si1 120.17(12)
C33 C32 C31 121.64(17)
C33 C32 H32 119.2
C31 C32 H32 119.2
C34 C33 C32 120.45(17)
C34 C33 H33 119.8
C32 C33 H33 119.8
C35 C34 C33 119.51(16)
C35 C34 H34 120.2
C33 C34 H34 120.2
C34 C35 C36 119.78(17)
C34 C35 H35 120.1
C36 C35 H35 120.1
C35 C36 C31 122.13(16)
C35 C36 H36 118.9
C31 C36 H36 118.9
C1 N1 C2 111.87(12)
C1 N1 C4 123.30(12)
C2 N1 C4 124.42(12)
C1 N2 C3 112.13(12)
C1 N2 C17 123.95(12)
C3 N2 C17 123.80(12)
C29 Si1 C30 103.16(9)
C29 Si1 C31 103.67(8)
C30 Si1 C31 105.38(7)
C29 Si1 Cu1 118.55(7)
C30 Si1 Cu1 114.64(6)
C31 Si1 Cu1 110.12(5)
C1 Cu1 Si1 170.53(4)
C38 C37 C42 119.2(4)
C38 C37 H37 120.4
C42 C37 H37 120.4
C37 C38 C39 123.4(5)
C37 C38 H38 118.3
C39 C38 H38 118.3
C40 C39 C38 115.7(4)
C40 C39 H39 122.2
C38 C39 H39 122.2
C39 C40 C41 121.8(4)
C39 C40 H40 119.1
C41 C40 H40 119.1
C42 C41 C40 121.1(4)
C42 C41 H41 119.5
C40 C41 H41 119.5
C41 C42 C37 118.8(4)
C41 C42 C43 121.3(4)
C37 C42 C43 119.9(4)
C45 C44 H44A 109.5
C45 C44 H44B 109.5
H44A C44 H44B 109.5
C45 C44 H44C 109.5
H44A C44 H44C 109.5
H44B C44 H44C 109.5
C46 C45 C44 112.8(5)
C46 C45 H45A 109.0
C44 C45 H45A 109.0
C46 C45 H45B 109.0
C44 C45 H45B 109.0
H45A C45 H45B 107.8
C45 C46 C47 112.3(6)
C45 C46 H46A 109.1
C47 C46 H46A 109.1
C45 C46 H46B 109.1
C47 C46 H46B 109.1
H46A C46 H46B 107.9
C48 C47 C46 112.2(7)
C48 C47 H47A 109.2
C46 C47 H47A 109.2
C48 C47 H47B 109.2
C46 C47 H47B 109.2
H47A C47 H47B 107.9
C47 C48 H48A 109.5
C47 C48 H48B 109.5
H48A C48 H48B 109.5
C47 C48 H48C 109.5
H48A C48 H48C 109.5
H48B C48 H48C 109.5

loop_
_geom_bond_atom_site_label_1
_geom_bond_atom_site_label_2
_geom_bond_distance
C1 N2 1.3569(18)
C1 N1 1.3579(18)
C1 Cu1 1.9333(14)
C2 C3 1.350(2)
C2 N1 1.3864(19)
C2 H2 0.9500
C3 N2 1.3878(18)
C3 H3 0.9500
C4 C9 1.398(2)
C4 C5 1.400(2)
C4 N1 1.4465(18)
C5 C6 1.400(2)
C5 C10 1.515(3)
C6 C7 1.377(3)
C6 H6 0.9500
C7 C8 1.385(3)
C7 H7 0.9500
C8 C9 1.395(2)
C8 H8 0.9500
C9 C13 1.521(2)
C10 C12 1.525(2)
C10 C11 1.525(3)
C10 H10 1.0000
C11 H11A 0.9800
C11 H11B 0.9800
C11 H11C 0.9800
C12 H12A 0.9800
C12 H12B 0.9800
C12 H12C 0.9800
C13 C16 1.526(2)
C13 C15 1.527(2)
C13 H13 1.0000
C15 H15A 0.9800
C15 H15B 0.9800
C15 H15C 0.9800
C16 H16A 0.9800
C16 H16B 0.9800
C16 H16C 0.9800
C17 C18 1.396(2)
C17 C22 1.398(2)
C17 N2 1.4427(17)
C18 C19 1.401(2)
C18 C23 1.518(2)
C19 C20 1.381(2)
C19 H19 0.9500
C20 C21 1.385(2)
C20 H20 0.9500
C21 C22 1.399(2)
C21 H21 0.9500
C22 C26 1.512(2)
C23 C24 1.523(2)
C23 C25 1.529(2)
C23 H23 1.0000
C24 H24A 0.9800
C24 H24B 0.9800
C24 H24C 0.9800
C25 H25A 0.9800
C25 H25B 0.9800
C25 H25C 0.9800
C26 C28 1.525(3)
C26 C27 1.526(2)
C26 H26 1.0000
C27 H27A 0.9800
C27 H27B 0.9800
C27 H27C 0.9800
C28 H28A 0.9800
C28 H28B 0.9800
C28 H28C 0.9800
C29 Si1 1.8981(17)
C29 H29A 0.9800
C29 H29B 0.9800
C29 H29C 0.9800
C30 Si1 1.9020(18)
C30 H30A 0.9800
C30 H30B 0.9800
C30 H30C 0.9800
C31 C32 1.394(2)
C31 C36 1.398(2)
C31 Si1 1.9114(16)
C32 C33 1.393(3)
C32 H32 0.9500
C33 C34 1.380(3)
C33 H33 0.9500
C34 C35 1.376(3)
C34 H34 0.9500
C35 C36 1.397(2)
C35 H35 0.9500
C36 H36 0.9500
Si1 Cu1 2.2783(4)
C37 C38 1.380(4)
C37 C42 1.392(4)
C37 H37 0.9500
C38 C39 1.390(4)
C38 H38 0.9500
C39 C40 1.388(4)
C39 H39 0.9500
C40 C41 1.390(4)
C40 H40 0.9500
C41 C42 1.366(4)
C41 H41 0.9500
C42 C43 1.523(4)
C43 H43A 0.9800
C43 H43B 0.9800
C43 H43C 0.9800
C44 C45 1.538(4)
C44 H44A 0.9800
C44 H44B 0.9800
C44 H44C 0.9800
C45 C46 1.524(5)
C45 H45A 0.9900
C45 H45B 0.9900
C46 C47 1.536(5)
C46 H46A 0.9900
C46 H46B 0.9900
C47 C48 1.525(5)
C47 H47A 0.9900
C47 H47B 0.9900
C48 H48A 0.9800
C48 H48B 0.9800
C48 H48C 0.9800

loop_
_geom_torsion_atom_site_label_1
_geom_torsion_atom_site_label_2
_geom_torsion_atom_site_label_3
_geom_torsion_atom_site_label_4
_geom_torsion
N1 C2 C3 N2 0.20(17)
C9 C4 C5 C6 0.4(2)
N1 C4 C5 C6 -179.63(14)
C9 C4 C5 C10 -177.23(14)
N1 C4 C5 C10 2.7(2)
C4 C5 C6 C7 -0.1(2)
C10 C5 C6 C7 177.60(16)
C5 C6 C7 C8 -0.4(3)
C6 C7 C8 C9 0.5(3)
C7 C8 C9 C4 -0.2(2)
C7 C8 C9 C13 -178.49(15)
C5 C4 C9 C8 -0.3(2)
N1 C4 C9 C8 179.76(13)
C5 C4 C9 C13 177.98(14)
N1 C4 C9 C13 -2.0(2)
C6 C5 C10 C12 47.3(2)
C4 C5 C10 C12 -135.17(17)
C6 C5 C10 C11 -76.9(2)
C4 C5 C10 C11 100.6(2)
C8 C9 C13 C16 -45.7(2)
C4 C9 C13 C16 136.11(17)
C8 C9 C13 C15 78.45(18)
C4 C9 C13 C15 -99.77(17)
C22 C17 C18 C19 1.9(2)
N2 C17 C18 C19 -177.04(13)
C22 C17 C18 C23 -176.71(14)
N2 C17 C18 C23 4.4(2)
C17 C18 C19 C20 -1.0(2)
C23 C18 C19 C20 177.59(15)
C18 C19 C20 C21 -0.3(2)
C19 C20 C21 C22 0.9(2)
C18 C17 C22 C21 -1.3(2)
N2 C17 C22 C21 177.61(13)
C18 C17 C22 C26 175.77(14)
N2 C17 C22 C26 -5.3(2)
C20 C21 C22 C17 -0.1(2)
C20 C21 C22 C26 -177.23(15)
C17 C18 C23 C24 120.98(16)
C19 C18 C23 C24 -57.56(19)
C17 C18 C23 C25 -114.64(17)
C19 C18 C23 C25 66.8(2)
C17 C22 C26 C28 137.21(17)
C21 C22 C26 C28 -45.8(2)
C17 C22 C26 C27 -99.35(18)
C21 C22 C26 C27 77.60(19)
C36 C31 C32 C33 0.3(3)
Si1 C31 C32 C33 179.26(15)
C31 C32 C33 C34 -0.2(3)
C32 C33 C34 C35 -0.3(3)
C33 C34 C35 C36 0.7(3)
C34 C35 C36 C31 -0.7(3)
C32 C31 C36 C35 0.2(2)
Si1 C31 C36 C35 -178.86(13)
N2 C1 N1 C2 -0.07(16)
Cu1 C1 N1 C2 -173.07(11)
N2 C1 N1 C4 -173.03(13)
Cu1 C1 N1 C4 14.0(2)
C3 C2 N1 C1 -0.08(18)
C3 C2 N1 C4 172.79(14)
C9 C4 N1 C1 83.11(18)
C5 C4 N1 C1 -96.83(17)
C9 C4 N1 C2 -88.97(18)
C5 C4 N1 C2 91.09(18)
N1 C1 N2 C3 0.20(16)
Cu1 C1 N2 C3 172.68(11)
N1 C1 N2 C17 176.38(13)
Cu1 C1 N2 C17 -11.1(2)
C2 C3 N2 C1 -0.25(18)
C2 C3 N2 C17 -176.44(14)
C18 C17 N2 C1 -83.74(18)
C22 C17 N2 C1 97.30(17)
C18 C17 N2 C3 92.01(18)
C22 C17 N2 C3 -86.96(18)
C32 C31 Si1 C29 -83.78(16)
C36 C31 Si1 C29 95.19(14)
C32 C31 Si1 C30 24.27(16)
C36 C31 Si1 C30 -156.76(13)
C32 C31 Si1 Cu1 148.41(13)
C36 C31 Si1 Cu1 -32.61(14)
N2 C1 Cu1 Si1 -121.8(2)
N1 C1 Cu1 Si1 49.2(3)
C29 Si1 Cu1 C1 -167.4(3)
C30 Si1 Cu1 C1 70.2(3)
C31 Si1 Cu1 C1 -48.4(3)
C42 C37 C38 C39 2.0(8)
C37 C38 C39 C40 -0.9(7)
C38 C39 C40 C41 0.3(6)
C39 C40 C41 C42 -0.8(7)
C40 C41 C42 C37 1.9(8)
C40 C41 C42 C43 179.7(5)
C38 C37 C42 C41 -2.5(8)
C38 C37 C42 C43 179.8(5)
C44 C45 C46 C47 -178.2(6)
C45 C46 C47 C48 -176.9(7)
